data_7040200
loop_
_publ_author_name
'Alnajrani, Mohammed N.'
'Mair, Francis S.'

_publ_section_title
;
 Bidentate forms of \b-triketimines: syntheses, characterization and
 outstanding performance of enamine-diimine cobalt complexes in isoprene
 polymerization.
;
_journal_issue 25
_journal_name_full 'Dalton transactions (Cambridge, England : 2003)'
_journal_page_first 10435
_journal_page_last 10446
_journal_paper_doi 10.1039/c6dt01064d
_journal_volume 45
_journal_year 2016
_chemical_formula_moiety 'C38 H51 Br Co N3 O, C32 H12 B F24'
_chemical_formula_sum 'C70 H63 B Br Co F24 N3 O'
_chemical_formula_weight 1567.88
_space_group_crystal_system monoclinic
_space_group_IT_number 15
_space_group_name_Hall '-C 2yc'
_space_group_name_H-M_alt 'C 1 2/c 1'
_symmetry_space_group_name_Hall '-C 2yc'
_symmetry_space_group_name_H-M 'C 1 2/c 1'
_atom_sites_solution_hydrogens geom
_atom_sites_solution_primary iterative
_audit_creation_date 2014-11-12
_audit_creation_method
;
Olex2 1.2
(compiled 2014.08.28 svn.r2986 for OlexSys, GUI svn.r4874)
;
_audit_update_record
;
2016-04-20 deposited with the CCDC.
2016-05-24 downloaded from the CCDC.
;
_cell_angle_alpha 90
_cell_angle_beta 114.988(7)
_cell_angle_gamma 90
_cell_formula_units_Z 8
_cell_length_a 32.4767(19)
_cell_length_b 12.0362(7)
_cell_length_c 40.298(2)
_cell_measurement_reflns_used 5682
_cell_measurement_temperature 150.03(18)
_cell_measurement_theta_max 24.3440
_cell_measurement_theta_min 3.5610
_cell_volume 14277.9(16)
_computing_cell_refinement
;
CrysAlisPro, Agilent Technologies,
Version 1.171.36.28 (release 01-02-2013 CrysAlis171 .NET)
(compiled Feb  1 2013,16:14:44)
;
_computing_data_collection
;
CrysAlisPro, Agilent Technologies,
Version 1.171.36.28 (release 01-02-2013 CrysAlis171 .NET)
(compiled Feb  1 2013,16:14:44)
;
_computing_data_reduction
;
CrysAlisPro, Agilent Technologies,
Version 1.171.36.28 (release 01-02-2013 CrysAlis171 .NET)
(compiled Feb  1 2013,16:14:44)
;
_computing_molecular_graphics 'Olex2 (Dolomanov et al., 2009)'
_computing_publication_material 'Olex2 (Dolomanov et al., 2009)'
_computing_structure_refinement 'ShelXL (Sheldrick, 2008)'
_computing_structure_solution
;
Superflip (Palatinus & Chapuis, 2007;Palatinus & van der Lee, 2008;
Palatinus et al., 2012)
;
_diffrn_ambient_temperature 150.03(18)
_diffrn_detector_area_resol_mean 8.0714
_diffrn_measured_fraction_theta_full 0.998
_diffrn_measured_fraction_theta_max 0.997
_diffrn_measurement_details
;
  1 omega  -54.00   58.00   1.0000   23.0400
omega____ theta____ kappa____ phi______ frames
    -       20.8673    0.0000  -90.0000 112

  2 omega    5.00   61.00   1.0000   23.0400
omega____ theta____ kappa____ phi______ frames
    -       20.8673  -99.0000  150.0000 56

  3 omega   60.00  101.00   1.0000   23.0400
omega____ theta____ kappa____ phi______ frames
    -       20.8673 -178.0000   90.0000 41

  4 omega  -70.00  -45.00   1.0000   23.0400
omega____ theta____ kappa____ phi______ frames
    -      -21.1798 -178.0000  120.0000 25
;
_diffrn_measurement_device_type 'SuperNova, Single source at offset, Eos'
_diffrn_measurement_method '\w scans'
_diffrn_orient_matrix_UB_11 -0.0223149000
_diffrn_orient_matrix_UB_12 0.0194939000
_diffrn_orient_matrix_UB_13 -0.0044011000
_diffrn_orient_matrix_UB_21 -0.0069125000
_diffrn_orient_matrix_UB_22 -0.0547621000
_diffrn_orient_matrix_UB_23 0.0017286000
_diffrn_orient_matrix_UB_31 0.0059342000
_diffrn_orient_matrix_UB_32 0.0095436000
_diffrn_orient_matrix_UB_33 0.0188479000
_diffrn_radiation_monochromator mirror
_diffrn_radiation_type MoK\a
_diffrn_radiation_wavelength 0.71073
_diffrn_reflns_av_R_equivalents 0.0356
_diffrn_reflns_av_unetI/netI 0.0719
_diffrn_reflns_Laue_measured_fraction_full 0.998
_diffrn_reflns_Laue_measured_fraction_max 0.997
_diffrn_reflns_limit_h_max 35
_diffrn_reflns_limit_h_min -40
_diffrn_reflns_limit_k_max 15
_diffrn_reflns_limit_k_min -10
_diffrn_reflns_limit_l_max 50
_diffrn_reflns_limit_l_min -34
_diffrn_reflns_number 28116
_diffrn_reflns_point_group_measured_fraction_full 0.998
_diffrn_reflns_point_group_measured_fraction_max 0.997
_diffrn_reflns_theta_full 25.242
_diffrn_reflns_theta_max 26.372
_diffrn_reflns_theta_min 3.033
_diffrn_source 'SuperNova (Mo) X-ray Source'
_exptl_absorpt_coefficient_mu 0.907
_exptl_absorpt_correction_T_max 1.00000
_exptl_absorpt_correction_T_min 0.87253
_exptl_absorpt_correction_type multi-scan
_exptl_absorpt_process_details
;
CrysAlisPro, Agilent Technologies,
Version 1.171.36.28 (release 01-02-2013 CrysAlis171 .NET)
(compiled Feb  1 2013,16:14:44)
Empirical absorption correction using spherical harmonics,
 implemented in SCALE3 ABSPACK scaling algorithm.
;
_exptl_crystal_colour green
_exptl_crystal_colour_primary green
_exptl_crystal_density_diffrn 1.459
_exptl_crystal_F_000 6360
_exptl_crystal_size_max 0.1
_exptl_crystal_size_mid 0.1
_exptl_crystal_size_min 0.1
_refine_diff_density_max 1.039
_refine_diff_density_min -1.059
_refine_diff_density_rms 0.074
_refine_ls_extinction_method none
_refine_ls_goodness_of_fit_ref 1.011
_refine_ls_hydrogen_treatment constr
_refine_ls_matrix_type full
_refine_ls_number_parameters 920
_refine_ls_number_reflns 14566
_refine_ls_number_restraints 0
_refine_ls_restrained_S_all 1.011
_refine_ls_R_factor_all 0.1107
_refine_ls_R_factor_gt 0.0689
_refine_ls_shift/su_max 0.000
_refine_ls_shift/su_mean 0.000
_refine_ls_structure_factor_coef Fsqd
_refine_ls_weighting_details 'w=1/[\s^2^(Fo^2^)+(0.0390P)^2^+69.9893P] where P=(Fo^2^+2Fc^2^)/3'
_refine_ls_weighting_scheme calc
_refine_ls_wR_factor_gt 0.1344
_refine_ls_wR_factor_ref 0.1540
_reflns_Friedel_coverage 0.000
_reflns_number_gt 9640
_reflns_number_total 14566
_reflns_threshold_expression 'I > 2\s(I)'
_cod_data_source_file c6dt01064d2.cif
_cod_data_source_block I
_cod_original_cell_volume 14278.0(17)
_cod_database_code 7040200
_shelxl_version_number 2014/6
_chemical_oxdiff_formula 'C100 H120 N6 Co2 B1 Br2 F48'
_shelx_space_group_comment
;
The symmetry employed for this shelxl refinement is uniquely defined
by the following loop, which should always be used as a source of
symmetry information in preference to the above space-group names.
They are only intended as comments.
;
_reflns_odcompleteness_completeness 99.65
_reflns_odcompleteness_iscentric 1
_reflns_odcompleteness_theta 26.32
_olex2_refinement_description
;
1. Fixed Uiso
 At 1.2 times of:
  All C(H) groups, All C(H,H) groups, All N(H) groups
 At 1.5 times of:
  All C(H,H,H) groups
2. Uiso/Uaniso restraints and constraints
Uanis(F17A) = Uanis(F16B) = Uanis(F16A) = Uanis(F18B) = Uanis(F18A) =
Uanis(F17B)
3. Others
 Sof(F16B)=Sof(F17B)=Sof(F18B)=1-FVAR(1)
 Sof(F17A)=Sof(F16A)=Sof(F18A)=FVAR(1)
4.a Secondary CH2 refined with riding coordinates:
 C38(H38A,H38B), C35(H35A,H35B), C37(H37A,H37B), C36(H36A,H36B)
4.b Aromatic/amide H refined with riding coordinates:
 C68(H68), C58(H58), C44(H44), C40(H40), C10(H10), C21(H21), N3(H3), C48(H48),
 C12(H12), C52(H52), C66(H66), C56(H56), C50(H50), C64(H64), C60(H60), C30(H30),
  C28(H28), C42(H42), C19(H19)
4.c Idealised Me refined as rotating group:
 C25(H25A,H25B,H25C), C1(H1A,H1B,H1C), C32(H32A,H32B,H32C), C14(H14A,H14B,
 H14C), C7(H7A,H7B,H7C), C16(H16A,H16B,H16C), C5(H5A,H5B,H5C), C15(H15A,H15B,
 H15C), C23(H23A,H23B,H23C), C33(H33A,H33B,H33C), C34(H34A,H34B,H34C), C24(H24A,
 H24B,H24C)
;
_olex2_submission_special_instructions 'No special instructions were received'

loop_
_space_group_symop_operation_xyz
'x, y, z'
'-x, y, -z+1/2'
'x+1/2, y+1/2, z'
'-x+1/2, y+1/2, -z+1/2'
'-x, -y, -z'
'x, -y, z-1/2'
'-x+1/2, -y+1/2, -z'
'x+1/2, -y+1/2, z-1/2'

loop_
_atom_site_label
_atom_site_type_symbol
_atom_site_fract_x
_atom_site_fract_y
_atom_site_fract_z
_atom_site_U_iso_or_equiv
_atom_site_adp_type
_atom_site_occupancy
_atom_site_site_symmetry_order
_atom_site_calc_flag
_atom_site_refinement_flags_posn
_atom_site_refinement_flags_occupancy
_atom_site_disorder_assembly
_atom_site_disorder_group
Co1 Co 0.25571(2) 0.72069(5) 0.16704(2) 0.02452(13) Uani 1 1 d . . . .
Br1 Br 0.23342(3) 0.57256(5) 0.19230(2) 0.0742(2) Uani 1 1 d . . . .
N2 N 0.32176(10) 0.7321(3) 0.18132(8) 0.0220(7) Uani 1 1 d . . . .
F5 F 0.24280(13) 0.2869(3) 0.08897(9) 0.0813(11) Uani 1 1 d . . . .
F6 F 0.27113(9) 0.3949(2) 0.06253(9) 0.0633(9) Uani 1 1 d . . . .
F19 F 0.51382(10) -0.2929(3) 0.17354(8) 0.0630(9) Uani 1 1 d . . . .
C68 C 0.43284(13) -0.0544(4) 0.06604(11) 0.0314(9) Uani 1 1 d . . . .
H68 H 0.4216 -0.0210 0.0431 0.038 Uiso 1 1 calc R . . .
F4 F 0.21003(9) 0.3093(3) 0.03135(8) 0.0633(9) Uani 1 1 d . . . .
F12 F 0.55733(10) 0.1665(3) 0.06399(10) 0.0744(10) Uani 1 1 d . . . .
C18 C 0.35269(14) 0.5686(3) 0.16323(11) 0.0302(9) Uani 1 1 d . . . .
C25 C 0.33308(15) 0.8650(4) 0.12625(12) 0.0353(10) Uani 1 1 d . . . .
H25A H 0.3499 0.9008 0.1146 0.053 Uiso 1 1 calc GR . . .
H25B H 0.3408 0.8982 0.1498 0.053 Uiso 1 1 calc GR . . .
H25C H 0.3011 0.8738 0.1114 0.053 Uiso 1 1 calc GR . . .
C70 C 0.45228(19) -0.2191(5) 0.03778(15) 0.0562(14) Uani 1 1 d . . . .
C47 C 0.42704(12) 0.2018(3) 0.06494(10) 0.0238(8) Uani 1 1 d . . . .
C59 C 0.41105(15) 0.2026(4) 0.18557(11) 0.0344(10) Uani 1 1 d . . . .
C58 C 0.44368(15) 0.2841(4) 0.19904(11) 0.0374(10) Uani 1 1 d . . . .
H58 H 0.4513 0.3150 0.2220 0.045 Uiso 1 1 calc R . . .
C44 C 0.32435(13) 0.2076(3) 0.07002(10) 0.0271(9) Uani 1 1 d . . . .
H44 H 0.3386 0.2726 0.0818 0.033 Uiso 1 1 calc R . . .
F23 F 0.41236(13) -0.2654(3) 0.01734(9) 0.0932(12) Uani 1 1 d . . . .
F14 F 0.50173(13) 0.4676(3) 0.16402(8) 0.0804(12) Uani 1 1 d . . . .
C40 C 0.32779(13) 0.0259(3) 0.04992(10) 0.0265(9) Uani 1 1 d . . . .
H40 H 0.3442 -0.0344 0.0475 0.032 Uiso 1 1 calc R . . .
F17A F 0.3866(3) 0.0586(6) 0.21156(19) 0.0807(12) Uani 0.620(4) 1 d . P A 1
C10 C 0.13584(13) 0.9646(4) 0.17074(11) 0.0302(9) Uani 1 1 d . . . .
H10 H 0.1157 0.9571 0.1816 0.036 Uiso 1 1 calc R . . .
O1 O 0.22231(9) 0.7081(3) 0.11284(7) 0.0388(8) Uani 1 1 d . . . .
C21 C 0.35918(12) 0.6908(4) 0.10717(10) 0.0286(9) Uani 1 1 d . . . .
H21 H 0.3615 0.7320 0.0885 0.034 Uiso 1 1 calc R . . .
C20 C 0.37038(14) 0.5787(4) 0.11030(11) 0.0322(10) Uani 1 1 d . . . .
F20 F 0.45280(9) -0.2569(3) 0.17712(8) 0.0743(11) Uani 1 1 d . . . .
F10 F 0.55989(10) 0.3374(3) 0.05376(10) 0.0748(10) Uani 1 1 d . . . .
C63 C 0.43008(12) 0.0036(3) 0.09510(10) 0.0264(9) Uani 1 1 d . . . .
C1 C 0.28441(13) 1.0285(3) 0.22550(11) 0.0291(9) Uani 1 1 d . . . .
H1A H 0.2761 1.0768 0.2047 0.044 Uiso 1 1 calc GR . . .
H1B H 0.3139 1.0490 0.2437 0.044 Uiso 1 1 calc GR . . .
H1C H 0.2625 1.0350 0.2356 0.044 Uiso 1 1 calc GR . . .
F22 F 0.48318(16) -0.2967(4) 0.04607(10) 0.1163(17) Uani 1 1 d . . . .
N3 N 0.33317(11) 0.8910(3) 0.29281(8) 0.0294(8) Uani 1 1 d . . . .
H3 H 0.3102 0.9347 0.2829 0.035 Uiso 1 1 calc R . . .
C41 C 0.28055(13) 0.0189(3) 0.03481(10) 0.0264(9) Uani 1 1 d . . . .
C22 C 0.34472(12) 0.7434(3) 0.13096(10) 0.0234(8) Uani 1 1 d . . . .
C32 C 0.28852(15) 0.7718(4) 0.32970(12) 0.0401(11) Uani 1 1 d . . . .
H32A H 0.2665 0.8243 0.3143 0.060 Uiso 1 1 calc GR . . .
H32B H 0.2783 0.7403 0.3468 0.060 Uiso 1 1 calc GR . . .
H32C H 0.2923 0.7138 0.3148 0.060 Uiso 1 1 calc GR . . .
C48 C 0.40126(13) 0.2731(3) 0.03623(9) 0.0255(8) Uani 1 1 d . . . .
H48 H 0.3699 0.2750 0.0284 0.031 Uiso 1 1 calc R . . .
C12 C 0.15307(13) 1.0353(4) 0.12301(10) 0.0300(9) Uani 1 1 d . . . .
H12 H 0.1445 1.0755 0.1014 0.036 Uiso 1 1 calc R . . .
C52 C 0.47385(13) 0.2019(3) 0.07428(10) 0.0286(9) Uani 1 1 d . . . .
H52 H 0.4924 0.1540 0.0926 0.034 Uiso 1 1 calc R . . .
C66 C 0.46911(14) -0.2123(4) 0.10382(12) 0.0357(10) Uani 1 1 d . . . .
H66 H 0.4818 -0.2828 0.1066 0.043 Uiso 1 1 calc R . . .
C4 C 0.34718(12) 0.7820(3) 0.21121(10) 0.0242(8) Uani 1 1 d . . . .
F2 F 0.22552(14) -0.0745(3) -0.01534(9) 0.1089(16) Uani 1 1 d . . . .
C17 C 0.34128(12) 0.6809(3) 0.15876(10) 0.0236(8) Uani 1 1 d . . . .
N1 N 0.25100(10) 0.8687(3) 0.18654(8) 0.0224(7) Uani 1 1 d . . . .
C43 C 0.27728(13) 0.2029(3) 0.05482(10) 0.0269(9) Uani 1 1 d . . . .
F21 F 0.50744(13) -0.1421(3) 0.19651(8) 0.0936(13) Uani 1 1 d . . . .
F7 F 0.35778(10) 0.3572(3) -0.03815(7) 0.0592(8) Uani 1 1 d . . . .
C55 C 0.42068(12) 0.1887(3) 0.12864(10) 0.0239(8) Uani 1 1 d . . . .
C39 C 0.35123(12) 0.1195(3) 0.06845(10) 0.0233(8) Uani 1 1 d . . . .
C8 C 0.20818(12) 0.9282(3) 0.17091(10) 0.0221(8) Uani 1 1 d . . . .
F11 F 0.56607(9) 0.2822(4) 0.10594(8) 0.0862(12) Uani 1 1 d . . . .
C69 C 0.48486(14) -0.2112(4) 0.16968(12) 0.0384(11) Uani 1 1 d . . . .
F8 F 0.36755(14) 0.4872(3) -0.00171(8) 0.0876(12) Uani 1 1 d . . . .
F24 F 0.45910(14) -0.1512(3) 0.01447(9) 0.0839(11) Uani 1 1 d . . . .
C11 C 0.12232(13) 1.0247(4) 0.13854(11) 0.0304(9) Uani 1 1 d . . . .
C49 C 0.42088(14) 0.3412(3) 0.01893(10) 0.0283(9) Uani 1 1 d . . . .
C57 C 0.46477(15) 0.3187(4) 0.17732(11) 0.0350(10) Uani 1 1 d . . . .
C26 C 0.35498(14) 0.8855(3) 0.33215(10) 0.0285(9) Uani 1 1 d . . . .
C31 C 0.39607(14) 0.9420(4) 0.35113(11) 0.0353(10) Uani 1 1 d . . . .
C46 C 0.25082(14) 0.2979(4) 0.05964(12) 0.0373(10) Uani 1 1 d . . . .
C3 C 0.32716(12) 0.8429(3) 0.23258(9) 0.0219(8) Uani 1 1 d . . . .
C51 C 0.49370(13) 0.2702(4) 0.05741(11) 0.0296(9) Uani 1 1 d . . . .
C14 C 0.19097(14) 0.8500(4) 0.22221(11) 0.0368(10) Uani 1 1 d . . . .
H14A H 0.2135 0.8901 0.2422 0.055 Uiso 1 1 calc GR . . .
H14B H 0.2029 0.7790 0.2199 0.055 Uiso 1 1 calc GR . . .
H14C H 0.1645 0.8394 0.2267 0.055 Uiso 1 1 calc GR . . .
C65 C 0.46712(13) -0.1573(4) 0.13303(11) 0.0312(9) Uani 1 1 d . . . .
C9 C 0.17838(13) 0.9149(3) 0.18745(10) 0.0271(9) Uani 1 1 d . . . .
F9 F 0.41219(11) 0.4681(3) -0.02790(9) 0.0879(13) Uani 1 1 d . . . .
C2 C 0.28565(12) 0.9099(3) 0.21374(9) 0.0205(8) Uani 1 1 d . . . .
C56 C 0.45369(13) 0.2710(3) 0.14316(10) 0.0273(9) Uani 1 1 d . . . .
H56 H 0.4689 0.2950 0.1294 0.033 Uiso 1 1 calc R . . .
C53 C 0.39086(17) 0.4134(4) -0.01164(11) 0.0395(11) Uani 1 1 d . . . .
C50 C 0.46732(14) 0.3408(4) 0.02953(11) 0.0316(10) Uani 1 1 d . . . .
H50 H 0.4804 0.3870 0.0182 0.038 Uiso 1 1 calc R . . .
C67 C 0.45166(14) -0.1598(4) 0.07017(12) 0.0368(10) Uani 1 1 d . . . .
C13 C 0.19604(13) 0.9884(3) 0.13851(10) 0.0266(9) Uani 1 1 d . . . .
C7 C 0.37945(14) 0.7413(4) 0.28975(11) 0.0365(11) Uani 1 1 d . . . .
H7A H 0.4081 0.7733 0.3057 0.055 Uiso 1 1 calc GR . . .
H7B H 0.3835 0.6948 0.2720 0.055 Uiso 1 1 calc GR . . .
H7C H 0.3679 0.6976 0.3039 0.055 Uiso 1 1 calc GR . . .
C38 C 0.23500(15) 0.6233(5) 0.09291(12) 0.0472(13) Uani 1 1 d . . . .
H38A H 0.2514 0.5633 0.1092 0.057 Uiso 1 1 calc R . . .
H38B H 0.2540 0.6550 0.0822 0.057 Uiso 1 1 calc R . . .
C64 C 0.44822(12) -0.0516(3) 0.12886(11) 0.0273(9) Uani 1 1 d . . . .
H64 H 0.4476 -0.0164 0.1492 0.033 Uiso 1 1 calc R . . .
C60 C 0.39948(14) 0.1565(3) 0.15116(11) 0.0304(9) Uani 1 1 d . . . .
H60 H 0.3769 0.1025 0.1427 0.036 Uiso 1 1 calc R . . .
C6 C 0.34642(12) 0.8320(3) 0.27050(10) 0.0255(9) Uani 1 1 d . . . .
B1 B 0.40694(14) 0.1277(4) 0.08897(12) 0.0240(9) Uani 1 1 d . . . .
C27 C 0.33324(14) 0.8297(3) 0.35028(11) 0.0292(9) Uani 1 1 d . . . .
C16 C 0.22820(15) 1.0022(4) 0.12060(11) 0.0378(11) Uani 1 1 d . . . .
H16A H 0.2317 0.9324 0.1106 0.057 Uiso 1 1 calc GR . . .
H16B H 0.2572 1.0268 0.1385 0.057 Uiso 1 1 calc GR . . .
H16C H 0.2162 1.0563 0.1014 0.057 Uiso 1 1 calc GR . . .
C54 C 0.54391(16) 0.2655(4) 0.07032(14) 0.0453(12) Uani 1 1 d . . . .
F16A F 0.3970(2) 0.2172(7) 0.23799(19) 0.0807(12) Uani 0.620(4) 1 d . P A 1
C35 C 0.17257(15) 0.7175(6) 0.09603(14) 0.0664(18) Uani 1 1 d . . . .
H35A H 0.1602 0.6907 0.1126 0.080 Uiso 1 1 calc R . . .
H35B H 0.1633 0.7942 0.0898 0.080 Uiso 1 1 calc R . . .
C5 C 0.39777(12) 0.7899(4) 0.22301(11) 0.0347(10) Uani 1 1 d . . . .
H5A H 0.4103 0.7166 0.2254 0.052 Uiso 1 1 calc GR . . .
H5B H 0.4115 0.8275 0.2461 0.052 Uiso 1 1 calc GR . . .
H5C H 0.4037 0.8307 0.2050 0.052 Uiso 1 1 calc GR . . .
C30 C 0.41525(15) 0.9363(4) 0.38894(11) 0.0387(11) Uani 1 1 d . . . .
H30 H 0.4430 0.9712 0.4020 0.046 Uiso 1 1 calc R . . .
C28 C 0.35345(15) 0.8294(4) 0.38843(11) 0.0348(10) Uani 1 1 d . . . .
H28 H 0.3389 0.7937 0.4010 0.042 Uiso 1 1 calc R . . .
F13 F 0.54095(14) 0.3680(4) 0.20829(13) 0.142(2) Uani 1 1 d . . . .
C42 C 0.25485(13) 0.1076(3) 0.03724(11) 0.0301(9) Uani 1 1 d . . . .
H42 H 0.2233 0.1032 0.0273 0.036 Uiso 1 1 calc R . . .
C15 C 0.07578(14) 1.0775(4) 0.12062(13) 0.0443(12) Uani 1 1 d . . . .
H15A H 0.0586 1.0587 0.1342 0.066 Uiso 1 1 calc GR . . .
H15B H 0.0603 1.0506 0.0960 0.066 Uiso 1 1 calc GR . . .
H15C H 0.0789 1.1567 0.1203 0.066 Uiso 1 1 calc GR . . .
F3 F 0.23676(17) -0.1336(3) 0.03539(11) 0.1183(18) Uani 1 1 d . . . .
C23 C 0.35070(19) 0.5019(4) 0.19403(14) 0.0542(14) Uani 1 1 d . . . .
H23A H 0.3746 0.5253 0.2168 0.081 Uiso 1 1 calc GR . . .
H23B H 0.3544 0.4245 0.1902 0.081 Uiso 1 1 calc GR . . .
H23C H 0.3219 0.5133 0.1948 0.081 Uiso 1 1 calc GR . . .
F1 F 0.28371(12) -0.1617(3) 0.01488(15) 0.129(2) Uani 1 1 d . . . .
C33 C 0.41672(19) 0.8785(5) 0.44965(12) 0.0560(14) Uani 1 1 d . . . .
H33A H 0.4353 0.8133 0.4579 0.084 Uiso 1 1 calc GR . . .
H33B H 0.3935 0.8769 0.4584 0.084 Uiso 1 1 calc GR . . .
H33C H 0.4352 0.9435 0.4589 0.084 Uiso 1 1 calc GR . . .
C19 C 0.36688(14) 0.5200(4) 0.13848(12) 0.0358(10) Uani 1 1 d . . . .
H19 H 0.3743 0.4449 0.1410 0.043 Uiso 1 1 calc R . . .
C29 C 0.39491(16) 0.8812(4) 0.40815(11) 0.0384(11) Uani 1 1 d . . . .
C45 C 0.25666(14) -0.0864(4) 0.01732(12) 0.0366(10) Uani 1 1 d . . . .
C34 C 0.41729(16) 1.0113(5) 0.33137(13) 0.0504(13) Uani 1 1 d . . . .
H34A H 0.4169 0.9706 0.3107 0.076 Uiso 1 1 calc GR . . .
H34B H 0.4481 1.0284 0.3477 0.076 Uiso 1 1 calc GR . . .
H34C H 0.4004 1.0790 0.3231 0.076 Uiso 1 1 calc GR . . .
F15 F 0.49467(19) 0.4773(4) 0.21296(12) 0.136(2) Uani 1 1 d . . . .
C24 C 0.38578(17) 0.5240(4) 0.08384(13) 0.0497(13) Uani 1 1 d . . . .
H24A H 0.3877 0.5787 0.0672 0.075 Uiso 1 1 calc GR . . .
H24B H 0.3643 0.4676 0.0703 0.075 Uiso 1 1 calc GR . . .
H24C H 0.4151 0.4909 0.0971 0.075 Uiso 1 1 calc GR . . .
C61 C 0.5000(2) 0.4073(5) 0.19019(13) 0.0566(15) Uani 1 1 d . . . .
C62 C 0.3875(2) 0.1636(5) 0.20740(15) 0.0599(16) Uani 1 1 d . . . .
C37 C 0.19159(16) 0.5821(6) 0.06389(16) 0.076(2) Uani 1 1 d . . . .
H37A H 0.1926 0.5847 0.0402 0.091 Uiso 1 1 calc R . . .
H37B H 0.1861 0.5060 0.0689 0.091 Uiso 1 1 calc R . . .
F18A F 0.3395(2) 0.1904(5) 0.18849(16) 0.0807(12) Uani 0.620(4) 1 d . P A 1
C36 C 0.15757(19) 0.6509(7) 0.06415(19) 0.108(3) Uani 1 1 d . . . .
H36A H 0.1321 0.6059 0.0627 0.130 Uiso 1 1 calc R . . .
H36B H 0.1471 0.6986 0.0427 0.130 Uiso 1 1 calc R . . .
F16B F 0.4214(4) 0.0993(8) 0.2393(3) 0.0807(12) Uani 0.380(4) 1 d . P A 2
F17B F 0.3590(4) 0.0773(11) 0.1948(3) 0.0807(12) Uani 0.380(4) 1 d . P A 2
F18B F 0.3745(4) 0.2337(11) 0.2250(3) 0.0807(12) Uani 0.380(4) 1 d . P A 2

loop_
_atom_site_aniso_label
_atom_site_aniso_U_11
_atom_site_aniso_U_22
_atom_site_aniso_U_33
_atom_site_aniso_U_23
_atom_site_aniso_U_13
_atom_site_aniso_U_12
Co1 0.0237(3) 0.0260(3) 0.0268(3) -0.0038(2) 0.0136(2) -0.0039(2)
Br1 0.1152(5) 0.0402(3) 0.1096(5) -0.0064(3) 0.0888(5) -0.0271(3)
N2 0.0227(15) 0.0222(17) 0.0226(16) 0.0012(14) 0.0111(13) 0.0014(14)
F5 0.117(3) 0.081(2) 0.082(2) 0.022(2) 0.077(2) 0.047(2)
F6 0.0437(16) 0.0297(15) 0.119(3) -0.0119(16) 0.0372(17) 0.0006(13)
F19 0.0514(17) 0.061(2) 0.084(2) 0.0392(17) 0.0356(16) 0.0308(16)
C68 0.031(2) 0.031(2) 0.032(2) -0.0008(19) 0.0117(18) -0.0009(19)
F4 0.0327(15) 0.0554(19) 0.082(2) -0.0090(16) 0.0052(14) 0.0146(14)
F12 0.0538(19) 0.058(2) 0.129(3) 0.008(2) 0.056(2) 0.0087(17)
C18 0.033(2) 0.028(2) 0.034(2) 0.0002(18) 0.0185(18) 0.0063(19)
C25 0.040(2) 0.033(2) 0.041(3) 0.008(2) 0.025(2) 0.004(2)
C70 0.063(3) 0.050(3) 0.053(3) -0.011(3) 0.022(3) 0.014(3)
C47 0.0232(18) 0.025(2) 0.0232(19) -0.0070(16) 0.0094(15) -0.0027(17)
C59 0.047(3) 0.029(2) 0.036(2) 0.0023(19) 0.026(2) -0.004(2)
C58 0.055(3) 0.034(2) 0.025(2) -0.0039(19) 0.018(2) -0.006(2)
C44 0.029(2) 0.022(2) 0.031(2) -0.0022(17) 0.0141(17) -0.0047(18)
F23 0.101(3) 0.103(3) 0.072(2) -0.050(2) 0.032(2) -0.026(2)
F14 0.122(3) 0.074(2) 0.0422(17) -0.0118(16) 0.0326(18) -0.068(2)
C40 0.028(2) 0.029(2) 0.021(2) 0.0037(17) 0.0103(16) 0.0014(18)
F17A 0.111(4) 0.079(2) 0.090(3) 0.002(2) 0.081(3) -0.017(3)
C10 0.023(2) 0.037(2) 0.032(2) -0.0012(19) 0.0127(17) 0.0031(18)
O1 0.0229(14) 0.053(2) 0.0334(16) -0.0163(15) 0.0053(12) 0.0030(14)
C21 0.024(2) 0.041(3) 0.024(2) -0.0017(18) 0.0130(16) -0.0024(19)
C20 0.030(2) 0.038(3) 0.030(2) -0.0097(19) 0.0136(18) 0.004(2)
F20 0.0319(14) 0.138(3) 0.0571(18) 0.040(2) 0.0223(13) 0.0112(18)
F10 0.0451(17) 0.076(2) 0.118(3) 0.031(2) 0.0489(18) -0.0075(17)
C63 0.0196(19) 0.026(2) 0.032(2) -0.0016(18) 0.0099(16) -0.0054(17)
C1 0.028(2) 0.022(2) 0.033(2) 0.0000(18) 0.0091(17) 0.0018(18)
F22 0.152(4) 0.117(3) 0.073(2) -0.010(2) 0.041(2) 0.093(3)
N3 0.0288(17) 0.035(2) 0.0226(17) 0.0008(15) 0.0092(14) 0.0122(16)
C41 0.026(2) 0.027(2) 0.024(2) 0.0010(17) 0.0092(16) -0.0009(18)
C22 0.0188(18) 0.028(2) 0.0224(19) -0.0025(16) 0.0080(15) -0.0046(16)
C32 0.043(3) 0.038(3) 0.036(2) 0.003(2) 0.013(2) -0.009(2)
C48 0.0269(19) 0.027(2) 0.0210(19) -0.0073(17) 0.0087(15) -0.0051(18)
C12 0.030(2) 0.033(2) 0.020(2) 0.0022(17) 0.0037(16) 0.0059(19)
C52 0.031(2) 0.027(2) 0.027(2) -0.0007(17) 0.0110(17) 0.0007(18)
C66 0.029(2) 0.026(2) 0.047(3) -0.001(2) 0.0106(19) 0.0072(19)
C4 0.0240(19) 0.025(2) 0.0238(19) 0.0044(17) 0.0100(16) 0.0035(17)
F2 0.126(3) 0.059(2) 0.064(2) -0.0032(19) -0.035(2) -0.037(2)
C17 0.0187(18) 0.030(2) 0.0231(19) -0.0023(17) 0.0094(15) 0.0012(16)
N1 0.0227(16) 0.0259(18) 0.0199(16) 0.0007(14) 0.0103(13) 0.0016(14)
C43 0.0253(19) 0.030(2) 0.027(2) 0.0029(17) 0.0128(16) 0.0012(18)
F21 0.128(3) 0.049(2) 0.0433(18) 0.0073(16) -0.0229(19) 0.006(2)
F7 0.0593(18) 0.062(2) 0.0375(15) 0.0101(14) 0.0024(13) -0.0073(16)
C55 0.0240(19) 0.019(2) 0.028(2) 0.0056(16) 0.0095(16) 0.0025(16)
C39 0.0248(19) 0.024(2) 0.0212(19) 0.0024(16) 0.0101(16) 0.0003(17)
C8 0.0179(18) 0.023(2) 0.0236(19) -0.0027(16) 0.0069(15) 0.0025(16)
F11 0.0350(16) 0.158(4) 0.058(2) -0.016(2) 0.0128(14) -0.024(2)
C69 0.028(2) 0.034(3) 0.043(3) 0.004(2) 0.0040(19) 0.004(2)
F8 0.134(3) 0.070(2) 0.0475(19) 0.0176(17) 0.027(2) 0.054(2)
F24 0.125(3) 0.078(3) 0.072(2) -0.011(2) 0.065(2) 0.007(2)
C11 0.021(2) 0.032(2) 0.032(2) -0.0036(19) 0.0051(17) 0.0055(18)
C49 0.040(2) 0.026(2) 0.0190(19) -0.0031(17) 0.0127(17) -0.0071(19)
C57 0.044(3) 0.030(2) 0.027(2) 0.0008(18) 0.0107(19) -0.012(2)
C26 0.033(2) 0.031(2) 0.023(2) -0.0025(17) 0.0136(17) 0.0050(19)
C31 0.033(2) 0.042(3) 0.034(2) -0.008(2) 0.0174(19) -0.004(2)
C46 0.031(2) 0.035(3) 0.047(3) 0.000(2) 0.016(2) 0.000(2)
C3 0.0197(18) 0.025(2) 0.0179(18) -0.0006(16) 0.0054(15) 0.0025(16)
C51 0.031(2) 0.031(2) 0.032(2) -0.0067(19) 0.0182(18) -0.0074(19)
C14 0.034(2) 0.045(3) 0.038(2) 0.008(2) 0.0207(19) 0.007(2)
C65 0.0184(19) 0.031(2) 0.038(2) 0.0023(19) 0.0062(17) 0.0018(18)
C9 0.025(2) 0.027(2) 0.029(2) 0.0017(18) 0.0114(16) 0.0001(18)
F9 0.062(2) 0.120(3) 0.069(2) 0.060(2) 0.0145(17) -0.023(2)
C2 0.0221(18) 0.022(2) 0.0208(19) 0.0027(16) 0.0128(15) -0.0008(16)
C56 0.030(2) 0.029(2) 0.023(2) 0.0046(17) 0.0114(16) -0.0025(19)
C53 0.055(3) 0.036(3) 0.029(2) -0.001(2) 0.019(2) -0.008(2)
C50 0.040(2) 0.034(2) 0.030(2) -0.0069(19) 0.0247(19) -0.013(2)
C67 0.028(2) 0.040(3) 0.042(3) -0.010(2) 0.0136(19) 0.002(2)
C13 0.026(2) 0.029(2) 0.023(2) -0.0009(17) 0.0091(16) 0.0033(18)
C7 0.036(2) 0.044(3) 0.024(2) 0.0045(19) 0.0068(17) 0.019(2)
C38 0.032(2) 0.067(4) 0.042(3) -0.022(3) 0.014(2) 0.004(2)
C64 0.0187(19) 0.029(2) 0.032(2) -0.0004(18) 0.0088(16) 0.0002(17)
C60 0.035(2) 0.024(2) 0.036(2) -0.0058(18) 0.0197(19) -0.0065(19)
C6 0.0215(19) 0.028(2) 0.027(2) -0.0032(17) 0.0099(16) 0.0019(17)
B1 0.022(2) 0.022(2) 0.029(2) 0.0002(19) 0.0116(18) -0.0013(19)
C27 0.032(2) 0.024(2) 0.030(2) -0.0028(18) 0.0124(18) 0.0005(18)
C16 0.038(2) 0.046(3) 0.036(2) 0.013(2) 0.021(2) 0.009(2)
C54 0.037(3) 0.048(3) 0.058(3) 0.000(3) 0.027(2) -0.006(2)
F16A 0.111(4) 0.079(2) 0.090(3) 0.002(2) 0.081(3) -0.017(3)
C35 0.027(2) 0.101(5) 0.052(3) -0.031(3) -0.001(2) 0.018(3)
C5 0.023(2) 0.048(3) 0.031(2) -0.009(2) 0.0089(17) 0.001(2)
C30 0.033(2) 0.040(3) 0.033(2) -0.009(2) 0.0037(19) -0.007(2)
C28 0.048(3) 0.031(2) 0.026(2) 0.0021(19) 0.0168(19) 0.000(2)
F13 0.065(3) 0.135(4) 0.146(4) 0.041(3) -0.034(3) -0.057(3)
C42 0.022(2) 0.035(2) 0.033(2) 0.0013(19) 0.0105(17) -0.0027(18)
C15 0.028(2) 0.049(3) 0.048(3) 0.002(2) 0.008(2) 0.013(2)
F3 0.196(5) 0.086(3) 0.110(3) -0.045(2) 0.100(3) -0.101(3)
C23 0.081(4) 0.035(3) 0.066(3) 0.018(3) 0.050(3) 0.024(3)
F1 0.049(2) 0.069(3) 0.240(5) -0.094(3) 0.033(3) -0.0201(19)
C33 0.072(4) 0.055(3) 0.027(3) -0.001(2) 0.007(2) -0.002(3)
C19 0.041(2) 0.026(2) 0.045(3) -0.005(2) 0.022(2) 0.003(2)
C29 0.048(3) 0.037(3) 0.027(2) -0.002(2) 0.013(2) 0.006(2)
C45 0.028(2) 0.030(2) 0.045(3) -0.005(2) 0.009(2) -0.004(2)
C34 0.044(3) 0.066(4) 0.045(3) -0.003(3) 0.021(2) -0.017(3)
F15 0.225(6) 0.127(4) 0.106(3) -0.090(3) 0.118(4) -0.131(4)
C24 0.056(3) 0.056(3) 0.047(3) -0.017(3) 0.031(2) 0.006(3)
C61 0.074(4) 0.061(4) 0.030(3) -0.008(3) 0.018(3) -0.039(3)
C62 0.099(5) 0.047(3) 0.054(3) -0.012(3) 0.052(3) -0.023(3)
C37 0.034(3) 0.107(5) 0.074(4) -0.051(4) 0.011(3) -0.009(3)
F18A 0.111(4) 0.079(2) 0.090(3) 0.002(2) 0.081(3) -0.017(3)
C36 0.032(3) 0.147(7) 0.104(5) -0.081(5) -0.012(3) 0.019(4)
F16B 0.111(4) 0.079(2) 0.090(3) 0.002(2) 0.081(3) -0.017(3)
F17B 0.111(4) 0.079(2) 0.090(3) 0.002(2) 0.081(3) -0.017(3)
F18B 0.111(4) 0.079(2) 0.090(3) 0.002(2) 0.081(3) -0.017(3)

loop_
_atom_type_symbol
_atom_type_description
_atom_type_scat_dispersion_real
_atom_type_scat_dispersion_imag
_atom_type_scat_source
C C 0.0033 0.0016 'International Tables Vol C Tables 4.2.6.8 and 6.1.1.4'
H H 0.0000 0.0000 'International Tables Vol C Tables 4.2.6.8 and 6.1.1.4'
B B 0.0013 0.0007 'International Tables Vol C Tables 4.2.6.8 and 6.1.1.4'
Br Br -0.2901 2.4595 'International Tables Vol C Tables 4.2.6.8 and 6.1.1.4'
Co Co 0.3494 0.9721 'International Tables Vol C Tables 4.2.6.8 and 6.1.1.4'
F F 0.0171 0.0103 'International Tables Vol C Tables 4.2.6.8 and 6.1.1.4'
N N 0.0061 0.0033 'International Tables Vol C Tables 4.2.6.8 and 6.1.1.4'
O O 0.0106 0.0060 'International Tables Vol C Tables 4.2.6.8 and 6.1.1.4'

loop_
_geom_angle_atom_site_label_1
_geom_angle_atom_site_label_2
_geom_angle_atom_site_label_3
_geom_angle
N2 Co1 Br1 115.33(9)
N2 Co1 O1 110.21(12)
N2 Co1 N1 94.49(13)
O1 Co1 Br1 107.28(10)
N1 Co1 Br1 115.33(9)
N1 Co1 O1 113.95(13)
C4 N2 Co1 119.6(2)
C4 N2 C17 120.6(3)
C17 N2 Co1 119.8(2)
C67 C68 C63 122.4(4)
C17 C18 C23 121.6(4)
C19 C18 C17 117.7(4)
C19 C18 C23 120.7(4)
F23 C70 F24 103.3(5)
F23 C70 C67 111.8(5)
F22 C70 F23 107.5(5)
F22 C70 F24 106.3(5)
F22 C70 C67 114.2(4)
F24 C70 C67 113.0(5)
C48 C47 C52 115.0(4)
C48 C47 B1 125.0(3)
C52 C47 B1 119.9(3)
C58 C59 C60 121.1(4)
C58 C59 C62 120.1(4)
C60 C59 C62 118.8(4)
C59 C58 C57 118.0(4)
C43 C44 C39 122.9(4)
C39 C40 C41 122.4(4)
C11 C10 C9 122.4(4)
C38 O1 Co1 120.4(3)
C38 O1 C35 108.1(3)
C35 O1 Co1 118.9(3)
C22 C21 C20 122.2(4)
C21 C20 C24 120.8(4)
C19 C20 C21 117.5(4)
C19 C20 C24 121.7(4)
C68 C63 C64 115.3(4)
C68 C63 B1 121.0(3)
C64 C63 B1 123.7(3)
C6 N3 C26 124.2(3)
C40 C41 C45 120.8(4)
C42 C41 C40 120.6(4)
C42 C41 C45 118.6(3)
C21 C22 C25 119.9(4)
C21 C22 C17 118.4(4)
C17 C22 C25 121.8(3)
C49 C48 C47 122.3(4)
C13 C12 C11 122.5(4)
C51 C52 C47 123.0(4)
C65 C66 C67 118.2(4)
N2 C4 C3 120.8(3)
N2 C4 C5 120.5(3)
C3 C4 C5 118.3(3)
C18 C17 N2 119.6(3)
C22 C17 N2 118.7(3)
C22 C17 C18 121.4(4)
C8 N1 Co1 119.5(2)
C2 N1 Co1 119.7(3)
C2 N1 C8 120.7(3)
C44 C43 C46 119.9(4)
C42 C43 C44 120.3(4)
C42 C43 C46 119.7(3)
C56 C55 C60 115.1(3)
C56 C55 B1 124.9(3)
C60 C55 B1 120.0(3)
C44 C39 B1 120.6(3)
C40 C39 C44 115.5(3)
C40 C39 B1 123.8(3)
C9 C8 N1 117.8(3)
C13 C8 N1 120.2(3)
C13 C8 C9 121.8(3)
F19 C69 C65 113.5(4)
F20 C69 F19 104.7(4)
F20 C69 C65 113.3(3)
F21 C69 F19 104.6(4)
F21 C69 F20 107.3(4)
F21 C69 C65 112.8(4)
C10 C11 C12 117.8(4)
C10 C11 C15 121.6(4)
C12 C11 C15 120.6(4)
C48 C49 C53 118.7(4)
C50 C49 C48 120.9(4)
C50 C49 C53 120.4(4)
C58 C57 C56 120.8(4)
C58 C57 C61 120.5(4)
C56 C57 C61 118.7(4)
C31 C26 N3 119.4(4)
C27 C26 N3 118.7(4)
C27 C26 C31 121.8(4)
C26 C31 C34 121.5(4)
C30 C31 C26 117.3(4)
C30 C31 C34 121.1(4)
F5 C46 F6 106.8(4)
F5 C46 F4 105.9(4)
F5 C46 C43 112.5(4)
F6 C46 F4 105.2(4)
F6 C46 C43 113.3(3)
F4 C46 C43 112.6(4)
C4 C3 C2 120.2(3)
C6 C3 C4 119.3(3)
C6 C3 C2 120.4(3)
C52 C51 C54 118.3(4)
C50 C51 C52 120.4(4)
C50 C51 C54 121.3(4)
C66 C65 C69 120.1(4)
C66 C65 C64 121.0(4)
C64 C65 C69 119.0(4)
C10 C9 C8 117.8(4)
C10 C9 C14 119.9(4)
C8 C9 C14 122.3(3)
N1 C2 C1 120.0(3)
N1 C2 C3 120.4(3)
C3 C2 C1 119.6(3)
C57 C56 C55 122.7(4)
F7 C53 C49 113.1(4)
F8 C53 F7 102.2(4)
F8 C53 C49 113.4(3)
F9 C53 F7 105.7(4)
F9 C53 F8 107.5(4)
F9 C53 C49 114.0(4)
C51 C50 C49 118.3(4)
C68 C67 C70 120.0(4)
C66 C67 C68 120.8(4)
C66 C67 C70 119.2(4)
C12 C13 C8 117.7(4)
C12 C13 C16 120.6(4)
C8 C13 C16 121.7(3)
O1 C38 C37 105.8(4)
C65 C64 C63 122.3(4)
C59 C60 C55 122.3(4)
N3 C6 C3 124.0(3)
N3 C6 C7 113.5(3)
C3 C6 C7 121.9(3)
C47 B1 C63 108.2(3)
C47 B1 C39 111.3(3)
C63 B1 C39 110.9(3)
C55 B1 C47 108.6(3)
C55 B1 C63 110.0(3)
C55 B1 C39 107.8(3)
C26 C27 C32 121.5(4)
C26 C27 C28 118.4(4)
C28 C27 C32 120.1(4)
F12 C54 C51 111.5(4)
F10 C54 F12 105.0(4)
F10 C54 C51 113.8(4)
F11 C54 F12 105.8(4)
F11 C54 F10 107.4(4)
F11 C54 C51 112.8(4)
C36 C35 O1 105.4(4)
C29 C30 C31 122.8(4)
C29 C28 C27 121.4(4)
C43 C42 C41 118.3(4)
C20 C19 C18 122.8(4)
C30 C29 C28 118.2(4)
C30 C29 C33 121.2(4)
C28 C29 C33 120.6(4)
F2 C45 C41 114.5(4)
F2 C45 F3 105.2(4)
F2 C45 F1 105.4(4)
F3 C45 C41 113.0(4)
F3 C45 F1 104.6(5)
F1 C45 C41 113.3(4)
F14 C61 C57 114.0(4)
F14 C61 F13 105.8(5)
F14 C61 F15 105.9(5)
F13 C61 C57 112.7(5)
F13 C61 F15 104.3(5)
F15 C61 C57 113.3(5)
C59 C62 F16B 107.3(6)
F17A C62 C59 116.2(5)
F17A C62 F16A 112.0(6)
F17A C62 F18A 102.1(6)
F16A C62 C59 115.6(5)
F16A C62 F18A 99.1(6)
F18A C62 C59 109.3(5)
F17B C62 C59 118.1(6)
F17B C62 F16B 93.7(7)
F18B C62 C59 119.8(7)
F18B C62 F16B 99.1(7)
F18B C62 F17B 112.8(8)
C36 C37 C38 106.8(5)
C37 C36 C35 112.1(5)

loop_
_geom_bond_atom_site_label_1
_geom_bond_atom_site_label_2
_geom_bond_distance
Co1 Br1 2.3153(7)
Co1 N2 1.977(3)
Co1 O1 1.992(3)
Co1 N1 1.979(3)
N2 C4 1.286(5)
N2 C17 1.448(5)
F5 C46 1.320(5)
F6 C46 1.322(5)
F19 C69 1.324(5)
C68 C63 1.398(5)
C68 C67 1.388(6)
F4 C46 1.341(5)
F12 C54 1.331(6)
C18 C17 1.393(6)
C18 C23 1.502(6)
C18 C19 1.392(5)
C25 C22 1.503(6)
C70 F23 1.330(6)
C70 F22 1.307(6)
C70 F24 1.332(6)
C70 C67 1.495(6)
C47 C48 1.399(5)
C47 C52 1.403(5)
C47 B1 1.641(6)
C59 C58 1.376(6)
C59 C60 1.390(6)
C59 C62 1.467(6)
C58 C57 1.384(6)
C44 C43 1.387(5)
C44 C39 1.392(5)
F14 C61 1.301(5)
C40 C41 1.394(5)
C40 C39 1.388(5)
F17A C62 1.276(8)
C10 C11 1.385(6)
C10 C9 1.391(5)
O1 C38 1.462(5)
O1 C35 1.469(5)
C21 C20 1.390(6)
C21 C22 1.386(5)
C20 C19 1.382(6)
C20 C24 1.507(5)
F20 C69 1.319(5)
F10 C54 1.325(5)
C63 C64 1.401(5)
C63 B1 1.643(6)
C1 C2 1.510(5)
N3 C26 1.439(5)
N3 C6 1.351(5)
C41 C42 1.384(6)
C41 C45 1.498(6)
C22 C17 1.392(5)
C32 C27 1.505(6)
C48 C49 1.393(5)
C12 C11 1.391(6)
C12 C13 1.386(5)
C52 C51 1.387(5)
C66 C65 1.375(6)
C66 C67 1.382(6)
C4 C3 1.475(5)
C4 C5 1.508(5)
F2 C45 1.285(5)
N1 C8 1.450(4)
N1 C2 1.293(4)
C43 C46 1.491(6)
C43 C42 1.383(6)
F21 C69 1.315(5)
F7 C53 1.336(5)
C55 C56 1.393(5)
C55 C60 1.405(5)
C55 B1 1.641(6)
C39 B1 1.644(5)
C8 C9 1.397(5)
C8 C13 1.397(5)
F11 C54 1.321(5)
C69 C65 1.488(6)
F8 C53 1.334(5)
C11 C15 1.513(5)
C49 C53 1.486(6)
C49 C50 1.383(6)
C57 C56 1.391(5)
C57 C61 1.488(6)
C26 C31 1.402(6)
C26 C27 1.385(6)
C31 C30 1.383(6)
C31 C34 1.506(6)
C3 C2 1.476(5)
C3 C6 1.392(5)
C51 C50 1.380(6)
C51 C54 1.489(6)
C14 C9 1.502(5)
C65 C64 1.391(6)
F9 C53 1.315(5)
C13 C16 1.509(5)
C7 C6 1.497(5)
C38 C37 1.486(6)
C27 C28 1.393(5)
F16A C62 1.307(9)
C35 C36 1.415(7)
C30 C29 1.381(6)
C28 C29 1.389(6)
F13 C61 1.306(7)
F3 C45 1.292(5)
F1 C45 1.295(5)
C33 C29 1.516(6)
F15 C61 1.309(7)
C62 F18A 1.452(9)
C62 F16B 1.507(12)
C62 F17B 1.339(13)
C62 F18B 1.281(14)
C37 C36 1.384(8)
